data_4507403
loop_
_publ_author_name
'Lipstman, Sophia'
'Goldberg, Israel'

_publ_section_title
;
 Supramolecular Crystal Chemistry with Porphyrin Tinkertoys.
 Hydrogen-Bonding and Coordination Networks with the &#x201C;Chair&#x201D;
 and &#x201C;Table&#x201D; Conformers of Tetra(3-carboxyphenyl)porphyrin
;
_journal_issue 2
_journal_name_full 'Crystal Growth &amp; Design'
_journal_page_first 942
_journal_paper_doi 10.1021/cg301728r
_journal_volume 13
_journal_year 2013
_chemical_formula_moiety 'C48 H28 N4 O8, 2(C2 H8 N)'
_chemical_formula_sum 'C52 H44 N6 O8'
_chemical_formula_weight 880.93
_chemical_name_systematic
; 
 ? 
;
_space_group_IT_number 2
_symmetry_cell_setting triclinic
_symmetry_space_group_name_Hall '-P 1'
_symmetry_space_group_name_H-M 'P -1'
_atom_sites_solution_hydrogens geom
_atom_sites_solution_primary direct
_atom_sites_solution_secondary difmap
_audit_creation_method SHELXL-97
_cell_angle_alpha 86.781(4)
_cell_angle_beta 89.772(4)
_cell_angle_gamma 72.069(4)
_cell_formula_units_Z 1
_cell_length_a 6.9563(3)
_cell_length_b 9.5096(6)
_cell_length_c 16.9966(9)
_cell_measurement_reflns_used 4868
_cell_measurement_temperature 100(2)
_cell_measurement_theta_max 66.13
_cell_measurement_theta_min 4.91
_cell_volume 1067.95(10)
_computing_cell_refinement 'Bruker SAINT software package'
_computing_data_collection 'Bruker SAINT software package'
_computing_data_reduction 'Bruker SAINT software package'
_computing_structure_refinement 'SHELXL-97 (Sheldrick, 2008)'
_computing_structure_solution 'SHELXS-97 (Sheldrick, 2008)'
_diffrn_ambient_temperature 100(2)
_diffrn_detector_area_resol_mean 12.8
_diffrn_measured_fraction_theta_full 0.936
_diffrn_measured_fraction_theta_max 0.936
_diffrn_measurement_device_type 'Bruker's X8-Prospector'
_diffrn_measurement_method '0.50 deg \f and \w scans'
_diffrn_radiation_monochromator graphite
_diffrn_radiation_source 'Cu IMS sealed tube'
_diffrn_radiation_type CuK\a
_diffrn_radiation_wavelength 1.54178
_diffrn_reflns_av_R_equivalents 0.0502
_diffrn_reflns_av_sigmaI/netI 0.0403
_diffrn_reflns_limit_h_max 8
_diffrn_reflns_limit_h_min -8
_diffrn_reflns_limit_k_max 11
_diffrn_reflns_limit_k_min -10
_diffrn_reflns_limit_l_max 19
_diffrn_reflns_limit_l_min -20
_diffrn_reflns_number 15947
_diffrn_reflns_theta_full 66.53
_diffrn_reflns_theta_max 66.53
_diffrn_reflns_theta_min 2.60
_diffrn_standards_number 0
_exptl_absorpt_coefficient_mu 0.765
_exptl_absorpt_correction_T_max 0.9849
_exptl_absorpt_correction_T_min 0.9413
_exptl_absorpt_correction_type numerical
_exptl_absorpt_process_details SADABS
_exptl_crystal_colour red
_exptl_crystal_density_diffrn 1.370
_exptl_crystal_density_method 'not measured'
_exptl_crystal_description plate
_exptl_crystal_F_000 462
_exptl_crystal_size_max 0.08
_exptl_crystal_size_mid 0.03
_exptl_crystal_size_min 0.02
_refine_diff_density_max 0.296
_refine_diff_density_min -0.304
_refine_diff_density_rms 0.045
_refine_ls_extinction_method none
_refine_ls_goodness_of_fit_ref 1.049
_refine_ls_hydrogen_treatment constr
_refine_ls_matrix_type full
_refine_ls_number_parameters 301
_refine_ls_number_reflns 3528
_refine_ls_number_restraints 0
_refine_ls_restrained_S_all 1.049
_refine_ls_R_factor_all 0.0618
_refine_ls_R_factor_gt 0.0465
_refine_ls_shift/su_max 0.000
_refine_ls_shift/su_mean 0.000
_refine_ls_structure_factor_coef Fsqd
_refine_ls_weighting_details 'calc w=1/[\s^2^(Fo^2^)+(0.0624P)^2^+0.4930P] where P=(Fo^2^+2Fc^2^)/3'
_refine_ls_weighting_scheme calc
_refine_ls_wR_factor_gt 0.1189
_refine_ls_wR_factor_ref 0.1269
_reflns_number_gt 2798
_reflns_number_total 3528
_reflns_threshold_expression >2sigma(I)
_cod_data_source_file cg301728r_si_001.cif
_cod_data_source_block 1
_cod_database_code 4507403

loop_
_symmetry_equiv_pos_as_xyz
'x, y, z'
'-x, -y, -z'

loop_
_atom_site_label
_atom_site_type_symbol
_atom_site_fract_x
_atom_site_fract_y
_atom_site_fract_z
_atom_site_U_iso_or_equiv
_atom_site_adp_type
_atom_site_occupancy
_atom_site_symmetry_multiplicity
_atom_site_calc_flag
_atom_site_refinement_flags
C1 C 0.5644(3) 0.7765(3) 0.87312(12) 0.0280(5) Uani 1 1 d .
C2 C 0.6962(3) 0.7218(3) 0.80803(12) 0.0304(5) Uani 1 1 d .
H2 H 0.7048 0.6360 0.7804 0.036 Uiso 1 1 calc R
C3 C 0.8034(3) 0.8157(3) 0.79434(12) 0.0300(5) Uani 1 1 d .
H3 H 0.9008 0.8103 0.7544 0.036 Uiso 1 1 calc R
C4 C 0.7422(3) 0.9275(3) 0.85235(12) 0.0272(5) Uani 1 1 d .
C5 C 0.1732(3) 0.9569(3) 1.14358(12) 0.0277(5) Uani 1 1 d .
C6 C 0.1930(3) 0.8647(3) 1.08079(12) 0.0284(5) Uani 1 1 d .
C7 C 0.0909(3) 0.7579(3) 1.06959(13) 0.0325(5) Uani 1 1 d .
H7 H -0.0015 0.7336 1.1051 0.039 Uiso 1 1 calc R
C8 C 0.1482(3) 0.6968(3) 0.99946(13) 0.0321(5) Uani 1 1 d .
H8 H 0.0981 0.6263 0.9762 0.038 Uiso 1 1 calc R
C9 C 0.2971(3) 0.7573(3) 0.96696(12) 0.0276(5) Uani 1 1 d .
C10 C 0.4146(3) 0.7147(3) 0.90017(12) 0.0272(5) Uani 1 1 d .
N11 N 0.5998(3) 0.8991(2) 0.90092(10) 0.0277(4) Uani 1 1 d .
N12 N 0.3150(3) 0.8610(2) 1.01703(10) 0.0279(4) Uani 1 1 d .
H12 H 0.3938 0.9172 1.0093 0.033 Uiso 1 1 calc R
C13 C 0.0495(3) 0.9337(3) 1.21236(12) 0.0272(5) Uani 1 1 d .
C14 C 0.1433(3) 0.8886(3) 1.28624(12) 0.0296(5) Uani 1 1 d .
H14 H 0.2855 0.8672 1.2911 0.035 Uiso 1 1 calc R
C15 C 0.0320(3) 0.8747(3) 1.35248(12) 0.0280(5) Uani 1 1 d .
C16 C -0.1758(3) 0.9073(3) 1.34563(13) 0.0297(5) Uani 1 1 d .
H16 H -0.2534 0.8996 1.3909 0.036 Uiso 1 1 calc R
C17 C -0.2710(3) 0.9514(3) 1.27230(13) 0.0299(5) Uani 1 1 d .
H17 H -0.4136 0.9746 1.2677 0.036 Uiso 1 1 calc R
C18 C -0.1580(3) 0.9613(3) 1.20610(12) 0.0285(5) Uani 1 1 d .
H18 H -0.2231 0.9872 1.1560 0.034 Uiso 1 1 calc R
C19 C 0.1387(3) 0.8231(3) 1.43116(12) 0.0301(5) Uani 1 1 d .
O20 O 0.0307(2) 0.7928(2) 1.48607(9) 0.0367(4) Uani 1 1 d .
H20 H 0.1019 0.7629 1.5271 0.055 Uiso 1 1 calc R
O21 O 0.3215(2) 0.8109(2) 1.43693(9) 0.0389(4) Uani 1 1 d .
C22 C 0.3723(3) 0.6006(3) 0.85196(12) 0.0280(5) Uani 1 1 d .
C23 C 0.3106(3) 0.6396(3) 0.77322(12) 0.0277(5) Uani 1 1 d .
H23 H 0.2986 0.7363 0.7517 0.033 Uiso 1 1 calc R
C24 C 0.2670(3) 0.5380(3) 0.72635(13) 0.0293(5) Uani 1 1 d .
C25 C 0.2849(3) 0.3965(3) 0.75726(13) 0.0328(5) Uani 1 1 d .
H25 H 0.2548 0.3270 0.7253 0.039 Uiso 1 1 calc R
C26 C 0.3470(3) 0.3566(3) 0.83510(13) 0.0330(5) Uani 1 1 d .
H26 H 0.3610 0.2593 0.8563 0.040 Uiso 1 1 calc R
C27 C 0.3886(3) 0.4586(3) 0.88199(13) 0.0313(5) Uani 1 1 d .
H27 H 0.4289 0.4309 0.9354 0.038 Uiso 1 1 calc R
C28 C 0.1962(3) 0.5810(3) 0.64264(13) 0.0319(5) Uani 1 1 d .
O29 O 0.1799(3) 0.71703(19) 0.62006(9) 0.0376(4) Uani 1 1 d .
O30 O 0.1588(3) 0.4918(2) 0.60059(10) 0.0458(5) Uani 1 1 d .
N31 N -0.3301(3) 0.7006(2) 0.52886(11) 0.0376(5) Uani 1 1 d .
H31A H -0.2149 0.6903 0.5000 0.045 Uiso 1 1 calc R
H31B H -0.4381 0.7253 0.4941 0.045 Uiso 1 1 calc R
C32 C -0.3160(4) 0.5576(3) 0.57085(16) 0.0468(7) Uani 1 1 d .
H32A H -0.1915 0.5240 0.6028 0.070 Uiso 1 1 calc R
H32B H -0.3143 0.4841 0.5325 0.070 Uiso 1 1 calc R
H32C H -0.4328 0.5697 0.6052 0.070 Uiso 1 1 calc R
C33 C -0.3552(4) 0.8214(3) 0.58228(15) 0.0446(6) Uani 1 1 d .
H33A H -0.4839 0.8390 0.6097 0.067 Uiso 1 1 calc R
H33B H -0.3545 0.9118 0.5517 0.067 Uiso 1 1 calc R
H33C H -0.2439 0.7940 0.6210 0.067 Uiso 1 1 calc R

loop_
_atom_site_aniso_label
_atom_site_aniso_U_11
_atom_site_aniso_U_22
_atom_site_aniso_U_33
_atom_site_aniso_U_23
_atom_site_aniso_U_13
_atom_site_aniso_U_12
C1 0.0272(10) 0.0346(13) 0.0233(11) -0.0012(9) -0.0047(8) -0.0112(10)
C2 0.0285(11) 0.0384(14) 0.0261(11) -0.0046(9) -0.0017(9) -0.0125(11)
C3 0.0245(10) 0.0433(14) 0.0237(11) -0.0027(9) -0.0001(8) -0.0125(10)
C4 0.0224(10) 0.0377(14) 0.0226(10) 0.0005(9) -0.0039(8) -0.0112(10)
C5 0.0218(10) 0.0392(14) 0.0231(10) 0.0014(9) -0.0043(8) -0.0111(10)
C6 0.0247(10) 0.0382(14) 0.0233(11) 0.0009(9) -0.0011(8) -0.0116(10)
C7 0.0302(11) 0.0412(15) 0.0311(12) -0.0020(10) 0.0023(9) -0.0183(11)
C8 0.0313(12) 0.0407(14) 0.0295(12) -0.0047(9) -0.0018(9) -0.0184(11)
C9 0.0271(11) 0.0346(13) 0.0227(11) 0.0001(9) -0.0055(8) -0.0121(10)
C10 0.0259(10) 0.0335(13) 0.0230(11) 0.0014(9) -0.0064(8) -0.0108(10)
N11 0.0249(9) 0.0373(11) 0.0237(9) -0.0010(7) -0.0032(7) -0.0138(8)
N12 0.0269(9) 0.0372(12) 0.0230(9) -0.0006(7) -0.0015(7) -0.0151(9)
C13 0.0272(11) 0.0324(13) 0.0245(11) -0.0025(9) -0.0005(8) -0.0127(10)
C14 0.0268(11) 0.0373(14) 0.0263(11) -0.0023(9) -0.0029(9) -0.0123(10)
C15 0.0298(11) 0.0316(13) 0.0242(11) -0.0010(9) -0.0016(9) -0.0120(10)
C16 0.0306(11) 0.0340(13) 0.0269(11) -0.0013(9) 0.0027(9) -0.0135(10)
C17 0.0241(10) 0.0363(14) 0.0313(12) -0.0004(9) -0.0016(9) -0.0124(10)
C18 0.0276(11) 0.0347(13) 0.0251(11) -0.0010(9) -0.0047(8) -0.0126(10)
C19 0.0308(12) 0.0360(14) 0.0240(11) -0.0009(9) -0.0010(9) -0.0111(10)
O20 0.0346(8) 0.0550(12) 0.0215(8) 0.0038(7) -0.0042(6) -0.0162(8)
O21 0.0302(8) 0.0579(12) 0.0303(8) 0.0033(7) -0.0065(6) -0.0169(8)
C22 0.0240(10) 0.0382(14) 0.0240(11) -0.0015(9) -0.0014(8) -0.0129(10)
C23 0.0255(10) 0.0319(13) 0.0264(11) -0.0002(9) -0.0008(8) -0.0102(10)
C24 0.0246(10) 0.0366(14) 0.0270(11) -0.0033(9) -0.0001(8) -0.0096(10)
C25 0.0324(12) 0.0360(14) 0.0334(12) -0.0051(10) -0.0010(9) -0.0148(11)
C26 0.0328(12) 0.0343(14) 0.0335(12) 0.0009(10) -0.0017(9) -0.0134(11)
C27 0.0287(11) 0.0389(14) 0.0271(11) 0.0012(9) -0.0040(9) -0.0120(10)
C28 0.0278(11) 0.0437(15) 0.0279(11) -0.0045(10) -0.0007(9) -0.0161(11)
O29 0.0440(9) 0.0430(11) 0.0275(8) 0.0011(7) -0.0087(7) -0.0166(8)
O30 0.0607(11) 0.0555(12) 0.0305(9) -0.0058(8) -0.0068(8) -0.0312(10)
N31 0.0311(10) 0.0522(14) 0.0303(10) -0.0047(9) -0.0008(8) -0.0139(10)
C32 0.0387(14) 0.0539(18) 0.0458(15) 0.0021(12) -0.0011(11) -0.0121(13)
C33 0.0380(13) 0.0584(18) 0.0398(14) -0.0122(12) 0.0000(11) -0.0166(13)

loop_
_atom_type_symbol
_atom_type_description
_atom_type_scat_dispersion_real
_atom_type_scat_dispersion_imag
_atom_type_scat_source
C C 0.0181 0.0091 'International Tables Vol C Tables 4.2.6.8 and 6.1.1.4'
H H 0.0000 0.0000 'International Tables Vol C Tables 4.2.6.8 and 6.1.1.4'
N N 0.0311 0.0180 'International Tables Vol C Tables 4.2.6.8 and 6.1.1.4'
O O 0.0492 0.0322 'International Tables Vol C Tables 4.2.6.8 and 6.1.1.4'

loop_
_geom_angle_atom_site_label_1
_geom_angle_atom_site_label_2
_geom_angle_atom_site_label_3
_geom_angle
_geom_angle_site_symmetry_1
_geom_angle_site_symmetry_3
N11 C1 C10 125.8(2) . .
N11 C1 C2 110.59(18) . .
C10 C1 C2 123.6(2) . .
C3 C2 C1 106.7(2) . .
C3 C2 H2 126.6 . .
C1 C2 H2 126.6 . .
C2 C3 C4 106.95(19) . .
C2 C3 H3 126.5 . .
C4 C3 H3 126.5 . .
N11 C4 C5 127.1(2) . 2_677
N11 C4 C3 110.22(19) . .
C5 C4 C3 122.68(19) 2_677 .
C6 C5 C4 125.6(2) . 2_677
C6 C5 C13 118.26(19) . .
C4 C5 C13 116.19(19) 2_677 .
N12 C6 C5 125.9(2) . .
N12 C6 C7 106.49(19) . .
C5 C6 C7 127.6(2) . .
C8 C7 C6 108.4(2) . .
C8 C7 H7 125.8 . .
C6 C7 H7 125.8 . .
C7 C8 C9 107.9(2) . .
C7 C8 H8 126.0 . .
C9 C8 H8 126.0 . .
N12 C9 C10 125.35(19) . .
N12 C9 C8 106.70(18) . .
C10 C9 C8 127.8(2) . .
C9 C10 C1 124.6(2) . .
C9 C10 C22 117.93(18) . .
C1 C10 C22 117.45(19) . .
C4 N11 C1 105.43(18) . .
C6 N12 C9 110.35(17) . .
C6 N12 H12 124.8 . .
C9 N12 H12 124.8 . .
C18 C13 C14 118.60(19) . .
C18 C13 C5 122.01(19) . .
C14 C13 C5 119.34(18) . .
C15 C14 C13 121.1(2) . .
C15 C14 H14 119.4 . .
C13 C14 H14 119.4 . .
C16 C15 C14 119.5(2) . .
C16 C15 C19 120.78(19) . .
C14 C15 C19 119.74(19) . .
C15 C16 C17 120.0(2) . .
C15 C16 H16 120.0 . .
C17 C16 H16 120.0 . .
C18 C17 C16 120.1(2) . .
C18 C17 H17 119.9 . .
C16 C17 H17 119.9 . .
C17 C18 C13 120.6(2) . .
C17 C18 H18 119.7 . .
C13 C18 H18 119.7 . .
O21 C19 O20 125.5(2) . .
O21 C19 C15 118.86(19) . .
O20 C19 C15 115.59(19) . .
C19 O20 H20 109.5 . .
C27 C22 C23 118.6(2) . .
C27 C22 C10 122.96(19) . .
C23 C22 C10 118.5(2) . .
C24 C23 C22 120.6(2) . .
C24 C23 H23 119.7 . .
C22 C23 H23 119.7 . .
C25 C24 C23 120.0(2) . .
C25 C24 C28 119.4(2) . .
C23 C24 C28 120.6(2) . .
C24 C25 C26 119.8(2) . .
C24 C25 H25 120.1 . .
C26 C25 H25 120.1 . .
C27 C26 C25 120.1(2) . .
C27 C26 H26 120.0 . .
C25 C26 H26 120.0 . .
C26 C27 C22 120.9(2) . .
C26 C27 H27 119.5 . .
C22 C27 H27 119.5 . .
O30 C28 O29 124.4(2) . .
O30 C28 C24 121.1(2) . .
O29 C28 C24 114.52(19) . .
C33 N31 C32 113.0(2) . .
C33 N31 H31A 109.0 . .
C32 N31 H31A 109.0 . .
C33 N31 H31B 109.0 . .
C32 N31 H31B 109.0 . .
H31A N31 H31B 107.8 . .
N31 C32 H32A 109.5 . .
N31 C32 H32B 109.5 . .
H32A C32 H32B 109.5 . .
N31 C32 H32C 109.5 . .
H32A C32 H32C 109.5 . .
H32B C32 H32C 109.5 . .
N31 C33 H33A 109.5 . .
N31 C33 H33B 109.5 . .
H33A C33 H33B 109.5 . .
N31 C33 H33C 109.5 . .
H33A C33 H33C 109.5 . .
H33B C33 H33C 109.5 . .

loop_
_geom_bond_atom_site_label_1
_geom_bond_atom_site_label_2
_geom_bond_distance
_geom_bond_site_symmetry_2
C1 N11 1.372(3) .
C1 C10 1.409(3) .
C1 C2 1.448(3) .
C2 C3 1.338(3) .
C2 H2 0.9500 .
C3 C4 1.456(3) .
C3 H3 0.9500 .
C4 N11 1.367(3) .
C4 C5 1.402(3) 2_677
C5 C6 1.399(3) .
C5 C4 1.402(3) 2_677
C5 C13 1.495(3) .
C6 N12 1.369(3) .
C6 C7 1.428(3) .
C7 C8 1.360(3) .
C7 H7 0.9500 .
C8 C9 1.427(3) .
C8 H8 0.9500 .
C9 N12 1.372(3) .
C9 C10 1.400(3) .
C10 C22 1.494(3) .
N12 H12 0.8800 .
C13 C18 1.389(3) .
C13 C14 1.400(3) .
C14 C15 1.387(3) .
C14 H14 0.9500 .
C15 C16 1.386(3) .
C15 C19 1.513(3) .
C16 C17 1.394(3) .
C16 H16 0.9500 .
C17 C18 1.386(3) .
C17 H17 0.9500 .
C18 H18 0.9500 .
C19 O21 1.244(3) .
C19 O20 1.271(3) .
O20 H20 0.8400 .
C22 C27 1.387(3) .
C22 C23 1.401(3) .
C23 C24 1.388(3) .
C23 H23 0.9500 .
C24 C25 1.386(3) .
C24 C28 1.500(3) .
C25 C26 1.389(3) .
C25 H25 0.9500 .
C26 C27 1.386(3) .
C26 H26 0.9500 .
C27 H27 0.9500 .
C28 O30 1.226(3) .
C28 O29 1.300(3) .
N31 C33 1.473(3) .
N31 C32 1.476(3) .
N31 H31A 0.9200 .
N31 H31B 0.9200 .
C32 H32A 0.9800 .
C32 H32B 0.9800 .
C32 H32C 0.9800 .
C33 H33A 0.9800 .
C33 H33B 0.9800 .
C33 H33C 0.9800 .

loop_
_geom_hbond_atom_site_label_D
_geom_hbond_atom_site_label_H
_geom_hbond_atom_site_label_A
_geom_hbond_distance_DH
_geom_hbond_distance_HA
_geom_hbond_distance_DA
_geom_hbond_angle_DHA
_geom_hbond_site_symmetry_A
O20 H20 O29 0.84 1.66 2.481(2) 163.9 1_556
N31 H31A O20 0.92 2.22 2.978(2) 139.5 1_554
N31 H31B O21 0.92 1.87 2.774(3) 167.6 1_454
